data_2215460
loop_
_publ_author_name
'Hodorowicz, Maciej'

_publ_section_title
;
 Benzylbutyldimethylammonium bromide
;
_journal_coeditor_code ER2039
_journal_issue 10
_journal_name_full 'Acta Crystallographica Section E'
_journal_page_first o3940
_journal_page_last o3940
_journal_paper_doi 10.1107/S1600536807042274
_journal_volume 63
_journal_year 2007
_chemical_formula_iupac 'C13 H22 N + , Br -'
_chemical_formula_moiety 'C13 H22 N + , Br -'
_chemical_formula_sum 'C13 H22 Br N'
_chemical_formula_weight 272.23
_chemical_name_systematic
;
Benzylbutyldimethylammonium bromide
;
_space_group_IT_number 14
_symmetry_cell_setting monoclinic
_symmetry_space_group_name_Hall '-P 2yn'
_symmetry_space_group_name_H-M 'P 1 21/n 1'
_atom_sites_solution_hydrogens geom
_atom_sites_solution_primary direct
_atom_sites_solution_secondary difmap
_audit_creation_method SHELXL97
_cell_angle_alpha 90.00
_cell_angle_beta 96.7870(10)
_cell_angle_gamma 90.00
_cell_formula_units_Z 4
_cell_length_a 8.924(2)
_cell_length_b 9.046(2)
_cell_length_c 17.183(4)
_cell_measurement_reflns_used 4362
_cell_measurement_temperature 293(2)
_cell_measurement_theta_max 32.032
_cell_measurement_theta_min 0.998
_cell_volume 1377.4(5)
_computing_cell_refinement 'SCALEPACK (Otwinowski & Minor, 1997)'
_computing_data_collection 'COLLECT (Nonius, 2000)'
_computing_data_reduction
;
SCALEPACK (Otwinowski & Minor, 1997) and DENZO (Otwinowski & Minor,
1997)
;
_computing_molecular_graphics
;
ORTEP-3 for Windows (Farrugia, 1999) and Mercury (Macrae <i>et al.</i>,
2006)
;
_computing_publication_material 'SHELXL97 (Sheldrick, 1997)'
_computing_structure_refinement 'SHELXL97 (Sheldrick, 1997)'
_computing_structure_solution 'SIR92 (Altomare <i>et al.</i>,  1994)'
_diffrn_ambient_temperature 293(2)
_diffrn_detector_area_resol_mean 9
_diffrn_measured_fraction_theta_full 0.986
_diffrn_measured_fraction_theta_max 0.986
_diffrn_measurement_device '95mm CCD camera on \k-goniostat'
_diffrn_measurement_device_type 'Nonius KappaCCD area-detector'
_diffrn_measurement_method '\f and \w scans to fill the asymmetric unit'
_diffrn_radiation_monochromator 'horizontally mounted graphite crystal'
_diffrn_radiation_source 'fine-focus sealed tube'
_diffrn_radiation_type MoK\a
_diffrn_radiation_wavelength 0.71073
_diffrn_reflns_av_R_equivalents 0.0213
_diffrn_reflns_av_sigmaI/netI 0.0362
_diffrn_reflns_limit_h_max 13
_diffrn_reflns_limit_h_min 0
_diffrn_reflns_limit_k_max 12
_diffrn_reflns_limit_k_min -13
_diffrn_reflns_limit_l_max 25
_diffrn_reflns_limit_l_min -25
_diffrn_reflns_number 7959
_diffrn_reflns_theta_full 32.02
_diffrn_reflns_theta_max 32.02
_diffrn_reflns_theta_min 3.53
_diffrn_standards_number 0
_exptl_absorpt_coefficient_mu 2.957
_exptl_absorpt_correction_T_max 0.554
_exptl_absorpt_correction_T_min 0.493
_exptl_absorpt_correction_type multi-scan
_exptl_absorpt_process_details '(DENZO and SCALEPACK; Otwinowski & Minor, 1997)'
_exptl_crystal_colour colourless
_exptl_crystal_density_diffrn 1.313
_exptl_crystal_density_method 'not measured'
_exptl_crystal_description prism
_exptl_crystal_F_000 568
_exptl_crystal_size_max 0.25
_exptl_crystal_size_mid 0.22
_exptl_crystal_size_min 0.20
_refine_diff_density_max 0.361
_refine_diff_density_min -0.451
_refine_ls_extinction_coef 0.0556(12)
_refine_ls_extinction_expression Fc^*^=kFc[1+0.001xFc^2^\l^3^/sin(2\q)]^-1/4^
_refine_ls_extinction_method 'SHELXL97 (Sheldrick, 1997)'
_refine_ls_goodness_of_fit_ref 1.075
_refine_ls_hydrogen_treatment constr
_refine_ls_matrix_type full
_refine_ls_number_parameters 137
_refine_ls_number_reflns 4725
_refine_ls_number_restraints 0
_refine_ls_restrained_S_all 1.075
_refine_ls_R_factor_all 0.0738
_refine_ls_R_factor_gt 0.0383
_refine_ls_shift/su_max 0.000
_refine_ls_shift/su_mean 0.000
_refine_ls_structure_factor_coef Fsqd
_refine_ls_weighting_details 'w = 1/[\s^2^(Fo^2^)+(0.0084P)^2^+0.6796P] where P=(Fo^2^+2Fc^2^)/3'
_refine_ls_weighting_scheme calc
_refine_ls_wR_factor_gt 0.0662
_refine_ls_wR_factor_ref 0.0768
_reflns_number_gt 3058
_reflns_number_total 4725
_reflns_threshold_expression I>2\s(I)
_cod_data_source_file er2039.cif
_cod_data_source_block I
_cod_original_sg_symbol_H-M 'P 21/n'
_cod_database_code 2215460
_cod_database_fobs_code 2215460

loop_
_symmetry_equiv_pos_as_xyz
'x, y, z'
'-x+1/2, y+1/2, -z+1/2'
'-x, -y, -z'
'x-1/2, -y-1/2, z-1/2'

loop_
_atom_site_type_symbol
_atom_site_label
_atom_site_fract_x
_atom_site_fract_y
_atom_site_fract_z
_atom_site_U_iso_or_equiv
_atom_site_adp_type
_atom_site_calc_flag
_atom_site_refinement_flags
_atom_site_occupancy
Br Br1 0.01487(2) 0.00013(2) 0.241455(12) 0.04883(9) Uani d . 1
N N1 -0.06917(17) 0.45897(17) 0.19138(10) 0.0387(3) Uani d . 1
C C1 -0.0634(2) 0.4635(2) 0.28006(12) 0.0433(4) Uani d . 1
H H1A -0.1634 0.4870 0.2932 0.052 Uiso calc R 1
H H1B -0.0377 0.3656 0.3005 0.052 Uiso calc R 1
C C11 0.0478(2) 0.5733(2) 0.32121(13) 0.0505(5) Uani d . 1
H H11A 0.1494 0.5470 0.3116 0.061 Uiso calc R 1
H H11B 0.0261 0.6714 0.3000 0.061 Uiso calc R 1
C C12 0.0385(2) 0.5749(2) 0.40864(13) 0.0510(5) Uani d . 1
H H12A 0.0583 0.4763 0.4296 0.061 Uiso calc R 1
H H12B -0.0628 0.6027 0.4181 0.061 Uiso calc R 1
C C13 0.1511(3) 0.6825(3) 0.45093(16) 0.0700(7) Uani d . 1
H H13A 0.1421 0.6807 0.5060 0.084 Uiso calc R 1
H H13B 0.1306 0.7804 0.4310 0.084 Uiso calc R 1
H H13C 0.2515 0.6542 0.4425 0.084 Uiso calc R 1
C C2 -0.1167(3) 0.6065(2) 0.15765(13) 0.0539(5) Uani d . 1
H H2A -0.2139 0.6318 0.1724 0.065 Uiso calc R 1
H H2B -0.1223 0.6025 0.1016 0.065 Uiso calc R 1
H H2C -0.0444 0.6800 0.1773 0.065 Uiso calc R 1
C C3 -0.1856(2) 0.3414(2) 0.16165(11) 0.0418(4) Uani d . 1
H H3A -0.1579 0.2488 0.1880 0.050 Uiso calc R 1
H H3B -0.2831 0.3705 0.1762 0.050 Uiso calc R 1
C C31 -0.2008(2) 0.3157(2) 0.07474(12) 0.0412(4) Uani d . 1
C C32 -0.3044(2) 0.3941(2) 0.02355(13) 0.0513(5) Uani d . 1
H H32 -0.3641 0.4661 0.0432 0.062 Uiso calc R 1
C C33 -0.3195(3) 0.3662(3) -0.05597(14) 0.0580(6) Uani d . 1
H H33 -0.3889 0.4196 -0.0895 0.070 Uiso calc R 1
C C34 -0.2324(3) 0.2596(3) -0.08580(14) 0.0581(6) Uani d . 1
H H34 -0.2424 0.2415 -0.1394 0.070 Uiso calc R 1
C C35 -0.1303(3) 0.1797(2) -0.03612(14) 0.0568(5) Uani d . 1
H H35 -0.0712 0.1078 -0.0563 0.068 Uiso calc R 1
C C36 -0.1154(2) 0.2061(2) 0.04369(13) 0.0488(5) Uani d . 1
H H36 -0.0477 0.1503 0.0770 0.059 Uiso calc R 1
C C4 0.0826(2) 0.4170(3) 0.16919(13) 0.0513(5) Uani d . 1
H H4A 0.1114 0.3222 0.1913 0.062 Uiso calc R 1
H H4B 0.1557 0.4897 0.1889 0.062 Uiso calc R 1
H H4C 0.0780 0.4121 0.1132 0.062 Uiso calc R 1

loop_
_atom_site_aniso_label
_atom_site_aniso_U_11
_atom_site_aniso_U_22
_atom_site_aniso_U_33
_atom_site_aniso_U_12
_atom_site_aniso_U_13
_atom_site_aniso_U_23
Br1 0.04368(12) 0.04684(12) 0.05522(14) -0.00025(9) 0.00274(8) 0.00673(10)
N1 0.0350(7) 0.0334(7) 0.0490(9) -0.0011(6) 0.0100(7) 0.0040(6)
C1 0.0405(9) 0.0443(11) 0.0461(10) 0.0012(8) 0.0094(8) 0.0048(8)
C11 0.0519(12) 0.0452(11) 0.0550(12) -0.0024(9) 0.0091(10) 0.0024(10)
C12 0.0480(11) 0.0482(12) 0.0582(13) 0.0042(9) 0.0113(10) -0.0054(10)
C13 0.0710(16) 0.0664(16) 0.0727(17) -0.0093(13) 0.0084(13) -0.0159(14)
C2 0.0680(14) 0.0359(10) 0.0570(13) -0.0008(10) 0.0050(11) 0.0069(9)
C3 0.0368(9) 0.0366(9) 0.0537(11) -0.0034(7) 0.0123(8) 0.0048(8)
C31 0.0357(9) 0.0374(9) 0.0513(11) -0.0043(7) 0.0086(8) 0.0027(8)
C32 0.0413(10) 0.0487(12) 0.0637(14) 0.0025(9) 0.0055(10) 0.0053(10)
C33 0.0528(12) 0.0591(14) 0.0598(14) -0.0068(10) -0.0037(10) 0.0109(11)
C34 0.0647(14) 0.0581(14) 0.0523(13) -0.0205(11) 0.0101(11) -0.0015(11)
C35 0.0617(13) 0.0462(12) 0.0647(14) -0.0051(10) 0.0165(11) -0.0089(11)
C36 0.0493(11) 0.0384(10) 0.0590(13) 0.0021(8) 0.0079(9) 0.0001(9)
C4 0.0375(10) 0.0581(13) 0.0610(13) -0.0043(9) 0.0174(9) -0.0032(11)

loop_
_atom_type_symbol
_atom_type_description
_atom_type_scat_dispersion_real
_atom_type_scat_dispersion_imag
_atom_type_scat_source
C C 0.0033 0.0016 'International Tables Vol C Tables 4.2.6.8 and 6.1.1.4'
H H 0.0000 0.0000 'International Tables Vol C Tables 4.2.6.8 and 6.1.1.4'
N N 0.0061 0.0033 'International Tables Vol C Tables 4.2.6.8 and 6.1.1.4'
Br Br -0.2901 2.4595 'International Tables Vol C Tables 4.2.6.8 and 6.1.1.4'

loop_
_geom_angle_atom_site_label_1
_geom_angle_atom_site_label_2
_geom_angle_atom_site_label_3
_geom_angle_site_symmetry_3
_geom_angle
C2 N1 C4 . 110.54(16)
C2 N1 C1 . 109.82(15)
C4 N1 C1 . 109.70(15)
C2 N1 C3 . 109.90(15)
C4 N1 C3 . 109.68(15)
C1 N1 C3 . 107.14(14)
C2 N1 Br1 1 167.48(12)
C4 N1 Br1 1 70.35(10)
C1 N1 Br1 1 80.81(9)
C3 N1 Br1 1 59.34(9)
C11 C1 N1 . 115.32(16)
C11 C1 H1A . 108.4
N1 C1 H1A . 108.4
C11 C1 H1B . 108.4
N1 C1 H1B . 108.4
H1A C1 H1B . 107.5
C12 C11 C1 . 111.03(17)
C12 C11 H11A . 109.4
C1 C11 H11A . 109.4
C12 C11 H11B . 109.4
C1 C11 H11B . 109.4
H11A C11 H11B . 108.0
C11 C12 C13 . 111.7(2)
C11 C12 H12A . 109.3
C13 C12 H12A . 109.3
C11 C12 H12B . 109.3
C13 C12 H12B . 109.3
H12A C12 H12B . 107.9
C12 C13 H13A . 109.5
C12 C13 H13B . 109.5
H13A C13 H13B . 109.5
C12 C13 H13C . 109.5
H13A C13 H13C . 109.5
H13B C13 H13C . 109.5
N1 C2 H2A . 109.5
N1 C2 H2B . 109.5
H2A C2 H2B . 109.5
N1 C2 H2C . 109.5
H2A C2 H2C . 109.5
H2B C2 H2C . 109.5
C31 C3 N1 . 114.67(14)
C31 C3 H3A . 108.6
N1 C3 H3A . 108.6
C31 C3 H3B . 108.6
N1 C3 H3B . 108.6
H3A C3 H3B . 107.6
C32 C31 C36 . 118.2(2)
C32 C31 C3 . 121.68(18)
C36 C31 C3 . 120.06(18)
C33 C32 C31 . 120.8(2)
C33 C32 H32 . 119.6
C31 C32 H32 . 119.6
C34 C33 C32 . 120.2(2)
C34 C33 H33 . 119.9
C32 C33 H33 . 119.9
C33 C34 C35 . 119.9(2)
C33 C34 H34 . 120.0
C35 C34 H34 . 120.0
C34 C35 C36 . 120.2(2)
C34 C35 H35 . 119.9
C36 C35 H35 . 119.9
C35 C36 C31 . 120.6(2)
C35 C36 H36 . 119.7
C31 C36 H36 . 119.7
N1 C4 H4A . 109.5
N1 C4 H4B . 109.5
H4A C4 H4B . 109.5
N1 C4 H4C . 109.5
H4A C4 H4C . 109.5
H4B C4 H4C . 109.5

loop_
_geom_bond_atom_site_label_1
_geom_bond_atom_site_label_2
_geom_bond_site_symmetry_2
_geom_bond_distance
N1 C2 . 1.496(2)
N1 C4 . 1.499(2)
N1 C1 . 1.519(2)
N1 C3 . 1.532(2)
N1 Br1 1 4.287(2)
C1 C11 . 1.518(3)
C1 H1A . 0.9700
C1 H1B . 0.9700
C11 C12 . 1.515(3)
C11 H11A . 0.9700
C11 H11B . 0.9700
C12 C13 . 1.520(3)
C12 H12A . 0.9700
C12 H12B . 0.9700
C13 H13A . 0.9600
C13 H13B . 0.9600
C13 H13C . 0.9600
C2 H2A . 0.9600
C2 H2B . 0.9600
C2 H2C . 0.9600
C3 C31 . 1.501(3)
C3 H3A . 0.9700
C3 H3B . 0.9700
C31 C32 . 1.392(3)
C31 C36 . 1.395(3)
C32 C33 . 1.380(3)
C32 H32 . 0.9300
C33 C34 . 1.375(3)
C33 H33 . 0.9300
C34 C35 . 1.378(3)
C34 H34 . 0.9300
C35 C36 . 1.383(3)
C35 H35 . 0.9300
C36 H36 . 0.9300
C4 H4A . 0.9600
C4 H4B . 0.9600
C4 H4C . 0.9600

loop_
_geom_hbond_atom_site_label_D
_geom_hbond_atom_site_label_H
_geom_hbond_atom_site_label_A
_geom_hbond_site_symmetry_A
_geom_hbond_distance_DH
_geom_hbond_distance_HA
_geom_hbond_distance_DA
_geom_hbond_angle_DHA
_geom_hbond_publ_flag
C3 H3A Br1 1 0.97 2.82 3.745(2) 160.1 y
C3 H3B Br1 2_455 0.97 2.89 3.825(2) 162.3 y
C33 H33 Br1 4_565 0.93 3.02 3.814(2) 144.5 y
C36 H36 Br1 1 0.93 3.13 3.929(2) 145.6 y
C2 H2C Br1 1_565 0.96 3.12 3.966(2) 147.8 y
C4 H4B Br1 2 0.96 3.04 3.811(2) 138.2 y
C4 H4A Br1 1 0.96 3.19 4.038(2) 148.8 ?
C11 H11B Br1 1_565 0.97 3.14 4.096(2) 170.0 ?
C1 H1A Br1 2_455 0.97 3.13 4.016(2) 153.4 y
C11 H11A Br1 2 0.97 3.26 4.222(2) 170.9 ?
C35 H35 Br1 3 0.93 3.42 4.125(2) 134.3 ?
C2 H2A Br1 2_455 0.96 3.43 4.244(2) 144.1 ?
C12 H12A Cg1 4 0.97 3.23 4.111 152.3 ?
C12 H12B Cg1 2_655 0.97 3.10 3.980 151.3 y

loop_
_geom_torsion_atom_site_label_1
_geom_torsion_atom_site_label_2
_geom_torsion_atom_site_label_3
_geom_torsion_atom_site_label_4
_geom_torsion_site_symmetry_1
_geom_torsion
C2 N1 C1 C11 . -61.3(2)
C4 N1 C1 C11 . 60.4(2)
C3 N1 C1 C11 . 179.40(16)
Br1 N1 C1 C11 1 125.59(16)
N1 C1 C11 C12 . 176.89(17)
C1 C11 C12 C13 . 179.01(19)
C2 N1 C3 C31 . 63.8(2)
C4 N1 C3 C31 . -58.0(2)
C1 N1 C3 C31 . -176.96(15)
Br1 N1 C3 C31 1 -109.11(16)
N1 C3 C31 C32 . -90.8(2)
N1 C3 C31 C36 . 92.4(2)
C36 C31 C32 C33 . -1.4(3)
C3 C31 C32 C33 . -178.28(19)
C31 C32 C33 C34 . 0.2(3)
C32 C33 C34 C35 . 0.4(3)
C33 C34 C35 C36 . 0.1(3)
C34 C35 C36 C31 . -1.4(3)
C32 C31 C36 C35 . 2.0(3)
C3 C31 C36 C35 . 178.89(18)
